data_7130515
loop_
_publ_author_name
'Tan, Qingfa'
'Chen, Qianping'
'Zhu, Zitong'
'Liu, Xiaohua'

_publ_section_title
;
 Asymmetric organocatalytic sulfenylation for the construction of a
 diheteroatom-bearing tetrasubstituted carbon centre
;
_journal_name_full 'Chemical Communications'
_journal_paper_doi 10.1039/D2CC03443C
_journal_year 2022
_chemical_absolute_configuration ad
_chemical_formula_moiety '4(C22 H19 N O3 S)'
_chemical_formula_sum 'C88 H76 N4 O12 S4'
_chemical_formula_weight 1509.76
_space_group_crystal_system triclinic
_space_group_IT_number 1
_space_group_name_Hall 'P 1'
_space_group_name_H-M_alt 'P 1'
_atom_sites_solution_hydrogens mixed
_atom_sites_solution_primary dual
_atom_sites_solution_secondary difmap
_audit_creation_method SHELXL-2018/3
_audit_update_record
;
2022-03-02 deposited with the CCDC.	2022-07-21 downloaded from the CCDC.
;
_cell_angle_alpha 72.846(2)
_cell_angle_beta 79.748(2)
_cell_angle_gamma 68.951(2)
_cell_formula_units_Z 1
_cell_length_a 11.3514(3)
_cell_length_b 13.3056(4)
_cell_length_c 14.4521(4)
_cell_measurement_reflns_used 9874
_cell_measurement_temperature 173(2)
_cell_measurement_theta_max 68.20
_cell_measurement_theta_min 3.21
_cell_volume 1940.17(10)
_computing_cell_refinement 'Bruker SAINT'
_computing_data_collection 'Bruker APEX2'
_computing_data_reduction 'Bruker SAINT'
_computing_molecular_graphics 'Bruker SHELXTL'
_computing_publication_material 'Bruker SHELXTL'
_computing_structure_refinement 'SHELXL-2018/3 (Sheldrick, 2018)'
_computing_structure_solution 'SHELXS-97 (Sheldrick 2008)'
_diffrn_ambient_temperature 173(2)
_diffrn_measured_fraction_theta_full 0.968
_diffrn_measured_fraction_theta_max 0.966
_diffrn_measurement_device_type 'Bruker APEX-II CCD'
_diffrn_measurement_method '\f and \w scans'
_diffrn_radiation_type CuK\a
_diffrn_radiation_wavelength 1.54178
_diffrn_reflns_av_R_equivalents 0.0473
_diffrn_reflns_av_unetI/netI 0.0435
_diffrn_reflns_Laue_measured_fraction_full 0.968
_diffrn_reflns_Laue_measured_fraction_max 0.966
_diffrn_reflns_limit_h_max 13
_diffrn_reflns_limit_h_min -13
_diffrn_reflns_limit_k_max 16
_diffrn_reflns_limit_k_min -16
_diffrn_reflns_limit_l_max 17
_diffrn_reflns_limit_l_min -17
_diffrn_reflns_number 44996
_diffrn_reflns_point_group_measured_fraction_full 0.931
_diffrn_reflns_point_group_measured_fraction_max 0.927
_diffrn_reflns_theta_full 67.679
_diffrn_reflns_theta_max 68.413
_diffrn_reflns_theta_min 3.211
_exptl_absorpt_coefficient_mu 1.659
_exptl_absorpt_correction_T_max 0.8787
_exptl_absorpt_correction_T_min 0.7091
_exptl_absorpt_correction_type none
_exptl_absorpt_process_details 'SADABS (Krause et al., 2015)'
_exptl_crystal_colour colourless
_exptl_crystal_density_diffrn 1.292
_exptl_crystal_description block
_exptl_crystal_F_000 792
_exptl_crystal_recrystallization_method 'Re-crystallisation from solvent: DCM, PE'
_exptl_crystal_size_max 0.222
_exptl_crystal_size_mid 0.137
_exptl_crystal_size_min 0.117
_refine_diff_density_max 0.231
_refine_diff_density_min -0.267
_refine_diff_density_rms 0.036
_refine_ls_abs_structure_details
; 
 Flack x determined using 5384 quotients [(I+)-(I-)]/[(I+)+(I-)] 
 (Parsons, Flack and Wagner, Acta Cryst. B69 (2013) 249-259). 
;
_refine_ls_abs_structure_Flack 0.058(6)
_refine_ls_extinction_method none
_refine_ls_goodness_of_fit_ref 1.066
_refine_ls_hydrogen_treatment mixed
_refine_ls_matrix_type full
_refine_ls_number_parameters 1017
_refine_ls_number_reflns 13203
_refine_ls_number_restraints 12
_refine_ls_restrained_S_all 1.066
_refine_ls_R_factor_all 0.0418
_refine_ls_R_factor_gt 0.0359
_refine_ls_shift/su_max 0.001
_refine_ls_shift/su_mean 0.000
_refine_ls_structure_factor_coef Fsqd
_refine_ls_weighting_details 'w=1/[\s^2^(Fo^2^)+(0.0153P)^2^+0.6285P] where P=(Fo^2^+2Fc^2^)/3'
_refine_ls_weighting_scheme calc
_refine_ls_wR_factor_gt 0.0751
_refine_ls_wR_factor_ref 0.0787
_reflns_Friedel_coverage 0.920
_reflns_Friedel_fraction_full 0.894
_reflns_Friedel_fraction_max 0.889
_reflns_number_gt 12237
_reflns_number_total 13203
_reflns_threshold_expression 'I > 2\s(I)'
_cod_data_source_file d2cc03443c2.cif
_cod_data_source_block tqf011
_cod_database_code 7130515
_shelx_shelxl_version_number 2018/3
_shelx_space_group_comment
; 
The symmetry employed for this shelxl refinement is uniquely defined 
by the following loop, which should always be used as a source of 
symmetry information in preference to the above space-group names. 
They are only intended as comments. 
;
_shelx_estimated_absorpt_t_min 0.710
_shelx_estimated_absorpt_t_max 0.830

loop_
_space_group_symop_operation_xyz
'x, y, z'

loop_
_atom_site_label
_atom_site_type_symbol
_atom_site_fract_x
_atom_site_fract_y
_atom_site_fract_z
_atom_site_U_iso_or_equiv
_atom_site_adp_type
_atom_site_occupancy
_atom_site_site_symmetry_order
_atom_site_calc_flag
_atom_site_refinement_flags_posn
_atom_site_refinement_flags_adp
_atom_site_refinement_flags_occupancy
_atom_site_disorder_assembly
_atom_site_disorder_group
S1A S 0.00759(8) 0.91199(8) 0.64355(7) 0.0415(2) Uani 1 1 d . . . . .
O1A O 0.2379(3) 0.9070(2) 0.48758(18) 0.0479(7) Uani 1 1 d D . . . .
H1OA H 0.270(5) 0.885(5) 0.436(3) 0.089(19) Uiso 1 1 d D . . . .
O2A O 0.2881(2) 0.7250(2) 0.56096(18) 0.0377(6) Uani 1 1 d . . . . .
O3A O 0.1176(2) 0.8360(2) 0.85923(17) 0.0379(6) Uani 1 1 d . . . . .
N1A N 0.2150(3) 0.7579(2) 0.7348(2) 0.0291(6) Uani 1 1 d D . . . .
H1A H 0.249(3) 0.695(2) 0.715(3) 0.037(10) Uiso 1 1 d D . . . .
C1A C 0.2430(3) 0.8215(3) 0.5627(2) 0.0320(7) Uani 1 1 d . . . . .
C2A C 0.1805(3) 0.8573(3) 0.6559(2) 0.0292(7) Uani 1 1 d . . . . .
C3A C 0.2134(3) 0.9577(3) 0.6673(2) 0.0319(7) Uani 1 1 d . . . . .
H3AA H 0.198867 1.017413 0.606233 0.038 Uiso 1 1 calc R U . . .
H3AB H 0.156032 0.987883 0.719908 0.038 Uiso 1 1 calc R U . . .
C4A C 0.3499(3) 0.9244(3) 0.6904(3) 0.0337(7) Uani 1 1 d . . . . .
C5A C 0.3755(4) 0.9229(3) 0.7820(3) 0.0455(9) Uani 1 1 d . . . . .
H5A H 0.307272 0.940240 0.829634 0.055 Uiso 1 1 calc R U . . .
C6A C 0.4976(5) 0.8968(4) 0.8044(4) 0.0564(11) Uani 1 1 d . . . . .
H6A H 0.512625 0.898192 0.866553 0.068 Uiso 1 1 calc R U . . .
C7A C 0.5975(5) 0.8688(4) 0.7377(4) 0.0592(12) Uani 1 1 d . . . . .
H7A H 0.681660 0.849585 0.753985 0.071 Uiso 1 1 calc R U . . .
C8A C 0.5761(4) 0.8686(4) 0.6476(4) 0.0563(11) Uani 1 1 d . . . . .
H8A H 0.645467 0.848803 0.601424 0.068 Uiso 1 1 calc R U . . .
C9A C 0.4529(4) 0.8973(3) 0.6234(3) 0.0439(9) Uani 1 1 d . . . . .
H9A H 0.438850 0.898402 0.560195 0.053 Uiso 1 1 calc R U . . .
C11A C -0.0181(3) 0.7971(3) 0.6231(3) 0.0365(8) Uani 1 1 d . . . . .
C12A C -0.0387(4) 0.7128(4) 0.7007(3) 0.0522(11) Uani 1 1 d . . . . .
H12A H -0.038861 0.716760 0.765256 0.063 Uiso 1 1 calc R U . . .
C13A C -0.0589(5) 0.6227(5) 0.6845(4) 0.0670(14) Uani 1 1 d . . . . .
H13A H -0.070173 0.564016 0.737880 0.080 Uiso 1 1 calc R U . . .
C14A C -0.0627(4) 0.6183(4) 0.5909(4) 0.0625(13) Uani 1 1 d . . . . .
H14A H -0.078347 0.557520 0.579777 0.075 Uiso 1 1 calc R U . . .
C15A C -0.0438(4) 0.7027(4) 0.5137(3) 0.0543(11) Uani 1 1 d . . . . .
H15A H -0.046220 0.699619 0.449254 0.065 Uiso 1 1 calc R U . . .
C16A C -0.0212(4) 0.7916(4) 0.5291(3) 0.0442(9) Uani 1 1 d . . . . .
H16A H -0.007784 0.849104 0.475319 0.053 Uiso 1 1 calc R U . . .
C21A C 0.1752(3) 0.7518(3) 0.8290(2) 0.0294(7) Uani 1 1 d . . . . .
C22A C 0.1978(4) 0.6379(3) 0.8944(2) 0.0363(8) Uani 1 1 d . . . . .
C23A C 0.1019(4) 0.6213(4) 0.9664(3) 0.0495(10) Uani 1 1 d . . . . .
H23A H 0.029142 0.682465 0.975327 0.059 Uiso 1 1 calc R U . . .
C24A C 0.1128(5) 0.5158(5) 1.0246(3) 0.0651(14) Uani 1 1 d . . . . .
H24A H 0.046520 0.504125 1.072390 0.078 Uiso 1 1 calc R U . . .
C25A C 0.2200(6) 0.4273(5) 1.0135(4) 0.0721(15) Uani 1 1 d . . . . .
H25A H 0.226554 0.354860 1.053325 0.087 Uiso 1 1 calc R U . . .
C26A C 0.3175(6) 0.4430(4) 0.9454(4) 0.0713(15) Uani 1 1 d . . . . .
H26A H 0.392321 0.382255 0.939741 0.086 Uiso 1 1 calc R U . . .
C27A C 0.3053(4) 0.5495(3) 0.8843(3) 0.0517(10) Uani 1 1 d . . . . .
H27A H 0.371247 0.560625 0.835945 0.062 Uiso 1 1 calc R U . . .
S1BX S 0.90962(17) 0.0684(2) 0.83392(18) 0.0314(6) Uani 0.577(5) 1 d . . P A 1
C21Y C 0.8775(14) 0.0632(15) 0.8408(13) 0.0314(6) Uani 0.423(5) 1 d . . P A 2
H21A H 0.881885 0.037440 0.782289 0.038 Uiso 0.423(5) 1 calc R U P A 2
H21B H 0.965196 0.053068 0.851581 0.038 Uiso 0.423(5) 1 calc R U P A 2
O1B O 0.6701(2) 0.2632(2) 0.95512(18) 0.0409(6) Uani 1 1 d . . . . .
O2B O 0.8775(2) 0.2386(3) 0.93718(19) 0.0481(7) Uani 1 1 d D . . . .
H2OB H 0.873(5) 0.242(4) 1.000(2) 0.066(15) Uiso 1 1 d D . . . .
O3B O 0.7313(2) 0.1422(2) 0.66223(19) 0.0471(7) Uani 1 1 d . . . . .
N1B N 0.6709(3) 0.2169(2) 0.79126(19) 0.0272(6) Uani 1 1 d D . . . .
H1B H 0.609(3) 0.248(3) 0.829(2) 0.023(9) Uiso 1 1 d D . . . .
C1B C 0.7721(3) 0.2397(3) 0.9112(2) 0.0302(7) Uani 1 1 d . . . . .
C2B C 0.7947(3) 0.2024(3) 0.8164(2) 0.0320(7) Uani 1 1 d . . . . .
C3B C 0.6461(3) 0.1982(3) 0.7113(2) 0.0299(7) Uani 1 1 d . . . . .
C4B C 0.5130(3) 0.2482(3) 0.6853(2) 0.0301(7) Uani 1 1 d . . . . .
C5B C 0.4396(3) 0.3537(3) 0.6965(3) 0.0377(8) Uani 1 1 d . . . . .
H5B H 0.474706 0.394240 0.721585 0.045 Uiso 1 1 calc R U . . .
C6B C 0.3162(4) 0.3997(3) 0.6716(3) 0.0463(9) Uani 1 1 d . . . . .
H6B H 0.266544 0.471830 0.679356 0.056 Uiso 1 1 calc R U . . .
C7B C 0.2645(4) 0.3406(4) 0.6351(3) 0.0502(10) Uani 1 1 d . . . . .
H7B H 0.179186 0.371596 0.618668 0.060 Uiso 1 1 calc R U . . .
C8B C 0.3379(4) 0.2363(4) 0.6228(3) 0.0502(10) Uani 1 1 d . . . . .
H8B H 0.302568 0.195677 0.598026 0.060 Uiso 1 1 calc R U . . .
C9B C 0.4613(4) 0.1912(3) 0.6462(3) 0.0391(8) Uani 1 1 d . . . . .
H9B H 0.511779 0.120533 0.635617 0.047 Uiso 1 1 calc R U . . .
C11B C 0.8278(3) -0.0103(3) 0.9251(2) 0.0315(7) Uani 1 1 d . . . . .
C12B C 0.8272(4) -0.0152(3) 1.0224(3) 0.0398(8) Uani 1 1 d . . . . .
H12B H 0.861679 0.031357 1.039977 0.048 Uiso 1 1 calc R U . . .
C13B C 0.7769(4) -0.0871(4) 1.0942(3) 0.0519(10) Uani 1 1 d . . . . .
H13B H 0.774903 -0.088806 1.160608 0.062 Uiso 1 1 calc R U . . .
C14B C 0.7297(4) -0.1560(4) 1.0686(4) 0.0582(12) Uani 1 1 d . . . . .
H14B H 0.696211 -0.206493 1.117495 0.070 Uiso 1 1 calc R U . . .
C15B C 0.7308(5) -0.1521(4) 0.9721(4) 0.0631(13) Uani 1 1 d . . . . .
H15B H 0.697774 -0.199647 0.954563 0.076 Uiso 1 1 calc R U . . .
C16B C 0.7802(4) -0.0789(4) 0.9003(3) 0.0524(11) Uani 1 1 d . . . . .
H16B H 0.780881 -0.076397 0.833872 0.063 Uiso 1 1 calc R U . . .
C21X C 0.8589(14) 0.2812(16) 0.7311(14) 0.0364(9) Uani 0.577(5) 1 d . . P A 1
H21C H 0.926926 0.291748 0.757826 0.044 Uiso 0.577(5) 1 calc R U P A 1
H21D H 0.898908 0.242352 0.678996 0.044 Uiso 0.577(5) 1 calc R U P A 1
S1BY S 0.8872(3) 0.2666(5) 0.7250(4) 0.0364(9) Uani 0.423(5) 1 d . . P A 2
C22B C 0.7687(3) 0.3939(3) 0.6871(3) 0.0345(8) Uani 1 1 d . . . . .
C23B C 0.7288(4) 0.4193(3) 0.5945(3) 0.0437(9) Uani 1 1 d . . . . .
H23B H 0.763406 0.367178 0.555764 0.052 Uiso 1 1 calc R U . . .
C24B C 0.6380(4) 0.5216(4) 0.5591(4) 0.0594(12) Uani 1 1 d . . . . .
H24B H 0.610115 0.539185 0.496263 0.071 Uiso 1 1 calc R U . . .
C25B C 0.5886(4) 0.5971(4) 0.6155(4) 0.0624(13) Uani 1 1 d . . . . .
H25B H 0.526932 0.666757 0.591063 0.075 Uiso 1 1 calc R U . . .
C26B C 0.6277(4) 0.5727(4) 0.7062(4) 0.0569(12) Uani 1 1 d . . . . .
H26B H 0.593123 0.625227 0.744450 0.068 Uiso 1 1 calc R U . . .
C27B C 0.7172(4) 0.4719(3) 0.7419(3) 0.0425(9) Uani 1 1 d . . . . .
H27B H 0.744147 0.455516 0.804852 0.051 Uiso 1 1 calc R U . . .
S1C S 0.11100(9) 0.78623(8) 0.25755(7) 0.0436(2) Uani 1 1 d . . . . .
O1C O 0.1103(2) 0.8576(3) 0.03420(19) 0.0468(7) Uani 1 1 d D . . . .
H1OC H 0.118(5) 0.837(4) -0.018(3) 0.059(14) Uiso 1 1 d D . . . .
O2C O 0.3186(2) 0.7695(2) 0.02849(17) 0.0379(6) Uani 1 1 d . . . . .
O3C O 0.3138(3) 0.8728(2) 0.32015(18) 0.0493(7) Uani 1 1 d . . . . .
N1C N 0.3464(3) 0.8024(2) 0.19076(19) 0.0307(6) Uani 1 1 d D . . . .
H1C H 0.402(3) 0.762(3) 0.154(3) 0.037(10) Uiso 1 1 d D . . . .
C1C C 0.2218(3) 0.8195(3) 0.0679(2) 0.0310(7) Uani 1 1 d . . . . .
C2C C 0.2173(3) 0.8481(3) 0.1640(2) 0.0323(7) Uani 1 1 d . . . . .
C3C C 0.3855(4) 0.8124(3) 0.2694(2) 0.0366(8) Uani 1 1 d . . . . .
C4C C 0.5200(4) 0.7522(3) 0.2882(2) 0.0386(8) Uani 1 1 d . . . . .
C5C C 0.5871(4) 0.6492(3) 0.2680(3) 0.0434(9) Uani 1 1 d . . . . .
H5C H 0.546354 0.614418 0.241134 0.052 Uiso 1 1 calc R U . . .
C6C C 0.7134(4) 0.5976(4) 0.2874(4) 0.0563(11) Uani 1 1 d . . . . .
H6C H 0.759382 0.527469 0.273945 0.068 Uiso 1 1 calc R U . . .
C7C C 0.7718(5) 0.6489(4) 0.3262(4) 0.0666(14) Uani 1 1 d . . . . .
H7C H 0.858524 0.614154 0.338702 0.080 Uiso 1 1 calc R U . . .
C8C C 0.7049(5) 0.7506(4) 0.3472(4) 0.0651(14) Uani 1 1 d . . . . .
H8C H 0.745743 0.785085 0.374382 0.078 Uiso 1 1 calc R U . . .
C9C C 0.5800(5) 0.8015(4) 0.3288(3) 0.0514(11) Uani 1 1 d . . . . .
H9C H 0.534281 0.870875 0.343796 0.062 Uiso 1 1 calc R U . . .
C11C C 0.2114(3) 0.6459(3) 0.2901(3) 0.0357(8) Uani 1 1 d . . . . .
C12C C 0.2291(3) 0.5758(3) 0.2309(3) 0.0376(8) Uani 1 1 d . . . . .
H12C H 0.186308 0.602144 0.173282 0.045 Uiso 1 1 calc R U . . .
C13C C 0.3097(4) 0.4665(3) 0.2563(3) 0.0458(9) Uani 1 1 d . . . . .
H13C H 0.321227 0.418504 0.215687 0.055 Uiso 1 1 calc R U . . .
C14C C 0.3727(4) 0.4271(4) 0.3387(4) 0.0521(11) Uani 1 1 d . . . . .
H14C H 0.428408 0.352604 0.354835 0.063 Uiso 1 1 calc R U . . .
C15C C 0.3548(4) 0.4963(4) 0.3980(3) 0.0535(11) Uani 1 1 d . . . . .
H15C H 0.397886 0.468953 0.455604 0.064 Uiso 1 1 calc R U . . .
C16C C 0.2742(4) 0.6063(4) 0.3747(3) 0.0459(9) Uani 1 1 d . . . . .
H16C H 0.262276 0.653527 0.416001 0.055 Uiso 1 1 calc R U . . .
C21C C 0.1584(4) 0.9766(3) 0.1502(3) 0.0400(9) Uani 1 1 d . . . . .
H21E H 0.068402 1.000484 0.137171 0.048 Uiso 1 1 calc R U . . .
H21F H 0.161357 0.994953 0.211128 0.048 Uiso 1 1 calc R U . . .
C22C C 0.2266(4) 1.0403(3) 0.0678(2) 0.0374(8) Uani 1 1 d . . . . .
C23C C 0.3428(5) 1.0464(4) 0.0762(3) 0.0543(10) Uani 1 1 d . . . . .
H23C H 0.380872 1.011604 0.136001 0.065 Uiso 1 1 calc R U . . .
C24C C 0.4049(5) 1.1029(4) -0.0018(4) 0.0712(14) Uani 1 1 d . . . . .
H24C H 0.485863 1.105108 0.004207 0.085 Uiso 1 1 calc R U . . .
C25C C 0.3487(6) 1.1554(5) -0.0873(4) 0.0774(17) Uani 1 1 d . . . . .
H25C H 0.390864 1.193896 -0.140963 0.093 Uiso 1 1 calc R U . . .
C26C C 0.2320(6) 1.1523(5) -0.0954(4) 0.0740(16) Uani 1 1 d . . . . .
H26C H 0.192079 1.190989 -0.154173 0.089 Uiso 1 1 calc R U . . .
C27C C 0.1718(4) 1.0936(4) -0.0194(3) 0.0523(10) Uani 1 1 d . . . . .
H27C H 0.092115 1.089797 -0.026775 0.063 Uiso 1 1 calc R U . . .
S1D S 0.78984(8) 0.04729(7) 0.30138(6) 0.03595(19) Uani 1 1 d . . . . .
O1D O 0.6660(2) 0.2785(2) 0.42623(18) 0.0387(6) Uani 1 1 d D . . . .
H1OD H 0.66(3) 0.29(2) 0.482(9) 0.24(14) Uiso 0.44(9) 1 d D . P . .
O2D O 0.7780(2) 0.1030(2) 0.49524(18) 0.0371(6) Uani 1 1 d D . . . .
H2OD H 0.748(5) 0.123(5) 0.549(3) 0.01(2) Uiso 0.56(9) 1 d D . P . .
O3D O 0.8866(2) 0.2256(2) 0.11882(17) 0.0389(6) Uani 1 1 d . . . . .
N1D N 0.7626(3) 0.2695(2) 0.25221(19) 0.0272(6) Uani 1 1 d D . . . .
H1D H 0.704(3) 0.318(3) 0.279(3) 0.043(11) Uiso 1 1 d D . . . .
C1D C 0.7429(3) 0.1895(3) 0.4216(2) 0.0274(7) Uani 1 1 d . . . . .
C2D C 0.8130(3) 0.1675(3) 0.3243(2) 0.0270(7) Uani 1 1 d . . . . .
C3D C 0.7983(3) 0.2919(3) 0.1566(2) 0.0291(7) Uani 1 1 d . . . . .
C4D C 0.7260(3) 0.4026(3) 0.0977(2) 0.0311(7) Uani 1 1 d . . . . .
C5D C 0.5953(3) 0.4449(3) 0.1112(3) 0.0358(8) Uani 1 1 d . . . . .
H5D H 0.550618 0.404893 0.161383 0.043 Uiso 1 1 calc R U . . .
C6D C 0.5296(4) 0.5454(3) 0.0517(3) 0.0456(9) Uani 1 1 d . . . . .
H6D H 0.439936 0.574125 0.060939 0.055 Uiso 1 1 calc R U . . .
C7D C 0.5944(5) 0.6037(3) -0.0208(3) 0.0545(11) Uani 1 1 d . . . . .
H7D H 0.549254 0.673019 -0.061104 0.065 Uiso 1 1 calc R U . . .
C8D C 0.7235(5) 0.5623(4) -0.0351(3) 0.0575(12) Uani 1 1 d . . . . .
H8D H 0.767355 0.602828 -0.085561 0.069 Uiso 1 1 calc R U . . .
C9D C 0.7907(4) 0.4614(3) 0.0237(3) 0.0432(9) Uani 1 1 d . . . . .
H9D H 0.880237 0.432701 0.013417 0.052 Uiso 1 1 calc R U . . .
C11D C 0.6228(3) 0.0939(3) 0.3005(3) 0.0338(7) Uani 1 1 d . . . . .
C12D C 0.5484(4) 0.0735(3) 0.3870(3) 0.0471(9) Uani 1 1 d . . . . .
H12D H 0.586711 0.037506 0.446624 0.057 Uiso 1 1 calc R U . . .
C13D C 0.4183(4) 0.1060(4) 0.3857(5) 0.0647(14) Uani 1 1 d . . . . .
H13D H 0.367465 0.091546 0.444533 0.078 Uiso 1 1 calc R U . . .
C14D C 0.3632(4) 0.1582(4) 0.3009(5) 0.0737(18) Uani 1 1 d . . . . .
H14D H 0.273724 0.180543 0.300768 0.088 Uiso 1 1 calc R U . . .
C15D C 0.4361(5) 0.1793(4) 0.2142(5) 0.0672(15) Uani 1 1 d . . . . .
H15D H 0.396511 0.215988 0.155053 0.081 Uiso 1 1 calc R U . . .
C16D C 0.5677(4) 0.1464(3) 0.2137(3) 0.0455(9) Uani 1 1 d . . . . .
H16D H 0.618418 0.160132 0.154640 0.055 Uiso 1 1 calc R U . . .
C21D C 0.9602(3) 0.1309(3) 0.3309(2) 0.0312(7) Uani 1 1 d . . . . .
H21G H 0.987563 0.059962 0.381184 0.037 Uiso 1 1 calc R U . . .
H21H H 1.004951 0.118255 0.267904 0.037 Uiso 1 1 calc R U . . .
C22D C 0.9957(3) 0.2196(3) 0.3563(2) 0.0300(7) Uani 1 1 d . . . . .
C23D C 1.0108(3) 0.3121(3) 0.2862(3) 0.0413(9) Uani 1 1 d . . . . .
H23D H 0.997443 0.321485 0.220713 0.050 Uiso 1 1 calc R U . . .
C24D C 1.0446(4) 0.3905(4) 0.3097(3) 0.0519(11) Uani 1 1 d . . . . .
H24D H 1.054609 0.453062 0.260428 0.062 Uiso 1 1 calc R U . . .
C25D C 1.0640(4) 0.3786(4) 0.4045(3) 0.0483(10) Uani 1 1 d . . . . .
H25D H 1.087198 0.432804 0.420689 0.058 Uiso 1 1 calc R U . . .
C26D C 1.0494(4) 0.2876(4) 0.4753(3) 0.0448(9) Uani 1 1 d . . . . .
H26D H 1.063114 0.278665 0.540637 0.054 Uiso 1 1 calc R U . . .
C27D C 1.0148(3) 0.2086(3) 0.4517(3) 0.0371(8) Uani 1 1 d . . . . .
H27D H 1.004032 0.146493 0.501222 0.044 Uiso 1 1 calc R U . . .

loop_
_atom_site_aniso_label
_atom_site_aniso_U_11
_atom_site_aniso_U_22
_atom_site_aniso_U_33
_atom_site_aniso_U_23
_atom_site_aniso_U_13
_atom_site_aniso_U_12
S1A 0.0356(5) 0.0455(5) 0.0367(5) -0.0151(4) -0.0084(4) 0.0011(4)
O1A 0.074(2) 0.0420(15) 0.0199(13) -0.0099(12) 0.0048(12) -0.0118(14)
O2A 0.0405(14) 0.0360(14) 0.0337(13) -0.0161(11) -0.0051(10) -0.0021(11)
O3A 0.0403(13) 0.0411(14) 0.0238(12) -0.0091(11) -0.0030(9) -0.0025(11)
N1A 0.0318(14) 0.0274(14) 0.0251(14) -0.0071(11) -0.0043(11) -0.0046(12)
C1A 0.0319(17) 0.0394(19) 0.0242(17) -0.0103(14) -0.0025(13) -0.0092(15)
C2A 0.0332(17) 0.0292(16) 0.0213(16) -0.0082(13) -0.0032(12) -0.0035(13)
C3A 0.0395(19) 0.0368(18) 0.0197(16) -0.0090(14) -0.0015(13) -0.0116(15)
C4A 0.0415(19) 0.0273(16) 0.0346(19) -0.0094(14) -0.0027(14) -0.0126(14)
C5A 0.058(3) 0.049(2) 0.034(2) -0.0086(17) -0.0070(17) -0.0229(19)
C6A 0.066(3) 0.053(3) 0.054(3) -0.008(2) -0.021(2) -0.021(2)
C7A 0.058(3) 0.044(2) 0.081(4) -0.016(2) -0.024(2) -0.015(2)
C8A 0.045(2) 0.047(2) 0.080(3) -0.028(2) 0.001(2) -0.0121(19)
C9A 0.046(2) 0.045(2) 0.044(2) -0.0196(18) -0.0003(16) -0.0134(17)
C11A 0.0232(16) 0.049(2) 0.0324(19) -0.0098(16) -0.0031(13) -0.0066(15)
C12A 0.043(2) 0.081(3) 0.034(2) -0.001(2) -0.0047(16) -0.031(2)
C13A 0.064(3) 0.082(4) 0.061(3) 0.006(3) -0.011(2) -0.048(3)
C14A 0.054(3) 0.073(3) 0.076(4) -0.020(3) -0.005(2) -0.037(2)
C15A 0.044(2) 0.082(3) 0.049(3) -0.025(2) 0.0008(18) -0.029(2)
C16A 0.040(2) 0.064(3) 0.033(2) -0.0117(18) -0.0060(15) -0.0208(19)
C21A 0.0266(16) 0.0358(18) 0.0247(17) -0.0082(14) -0.0042(12) -0.0073(13)
C22A 0.045(2) 0.0398(19) 0.0246(17) -0.0049(15) -0.0110(14) -0.0131(16)
C23A 0.053(2) 0.065(3) 0.033(2) -0.0008(19) -0.0089(17) -0.029(2)
C24A 0.084(4) 0.082(4) 0.038(2) 0.009(2) -0.016(2) -0.051(3)
C25A 0.109(5) 0.057(3) 0.049(3) 0.010(2) -0.025(3) -0.035(3)
C26A 0.093(4) 0.038(2) 0.063(3) -0.001(2) -0.018(3) -0.003(2)
C27A 0.065(3) 0.044(2) 0.037(2) -0.0052(18) -0.0124(19) -0.009(2)
S1BX 0.0327(13) 0.0304(8) 0.0254(8) -0.0072(6) -0.0019(9) -0.0037(9)
C21Y 0.0327(13) 0.0304(8) 0.0254(8) -0.0072(6) -0.0019(9) -0.0037(9)
O1B 0.0320(13) 0.0581(16) 0.0334(14) -0.0248(12) 0.0035(10) -0.0077(11)
O2B 0.0313(13) 0.084(2) 0.0344(15) -0.0333(15) -0.0042(10) -0.0100(13)
O3B 0.0401(14) 0.0644(18) 0.0326(14) -0.0275(13) -0.0085(11) 0.0028(13)
N1B 0.0274(14) 0.0319(14) 0.0212(14) -0.0093(11) -0.0020(10) -0.0063(11)
C1B 0.0316(18) 0.0329(17) 0.0230(16) -0.0095(14) -0.0029(13) -0.0044(14)
C2B 0.0292(17) 0.0414(19) 0.0233(17) -0.0124(14) -0.0031(12) -0.0052(14)
C3B 0.0357(18) 0.0304(17) 0.0212(16) -0.0049(13) -0.0053(13) -0.0077(14)
C4B 0.0351(18) 0.0314(17) 0.0217(16) -0.0027(13) -0.0045(13) -0.0105(14)
C5B 0.0391(19) 0.0383(19) 0.036(2) -0.0096(16) -0.0072(15) -0.0112(16)
C6B 0.040(2) 0.042(2) 0.050(2) -0.0087(18) -0.0137(17) -0.0021(17)
C7B 0.036(2) 0.062(3) 0.049(2) -0.007(2) -0.0140(17) -0.0118(19)
C8B 0.052(2) 0.058(3) 0.051(3) -0.015(2) -0.0142(19) -0.024(2)
C9B 0.046(2) 0.0371(19) 0.038(2) -0.0113(16) -0.0093(16) -0.0126(16)
C11B 0.0330(17) 0.0262(16) 0.0321(18) -0.0085(14) -0.0083(13) -0.0023(13)
C12B 0.045(2) 0.043(2) 0.0304(19) -0.0078(16) -0.0028(15) -0.0147(17)
C13B 0.066(3) 0.055(3) 0.034(2) -0.0039(19) 0.0004(18) -0.026(2)
C14B 0.061(3) 0.047(2) 0.060(3) 0.007(2) -0.006(2) -0.026(2)
C15B 0.075(3) 0.051(3) 0.075(3) -0.004(2) -0.023(3) -0.036(2)
C16B 0.073(3) 0.048(2) 0.044(2) -0.0083(19) -0.018(2) -0.025(2)
C21X 0.030(2) 0.0458(19) 0.0270(12) -0.0055(11) 0.0013(15) -0.0087(16)
S1BY 0.030(2) 0.0458(19) 0.0270(12) -0.0055(11) 0.0013(15) -0.0087(16)
C22B 0.0314(18) 0.0348(18) 0.035(2) -0.0031(15) 0.0009(14) -0.0146(15)
C23B 0.044(2) 0.045(2) 0.038(2) 0.0018(17) -0.0057(16) -0.0188(18)
C24B 0.057(3) 0.056(3) 0.058(3) 0.014(2) -0.024(2) -0.023(2)
C25B 0.044(2) 0.040(2) 0.086(4) 0.008(2) -0.010(2) -0.0096(19)
C26B 0.055(3) 0.036(2) 0.070(3) -0.008(2) 0.005(2) -0.0132(19)
C27B 0.047(2) 0.0355(19) 0.045(2) -0.0067(17) 0.0027(17) -0.0186(17)
S1C 0.0431(5) 0.0446(5) 0.0329(5) -0.0099(4) 0.0117(4) -0.0091(4)
O1C 0.0337(14) 0.0681(19) 0.0324(14) -0.0233(14) -0.0037(11) 0.0000(13)
O2C 0.0361(13) 0.0420(14) 0.0264(13) -0.0171(11) 0.0002(10) 0.0035(11)
O3C 0.0728(19) 0.0480(16) 0.0237(13) -0.0159(12) 0.0036(12) -0.0137(14)
N1C 0.0397(16) 0.0311(15) 0.0167(13) -0.0079(11) 0.0009(11) -0.0062(12)
C1C 0.0344(18) 0.0276(16) 0.0232(16) -0.0055(13) -0.0007(13) -0.0024(14)
C2C 0.0372(18) 0.0304(17) 0.0199(16) -0.0067(13) 0.0049(13) -0.0030(14)
C3C 0.060(2) 0.0326(17) 0.0166(16) -0.0043(14) 0.0025(14) -0.0191(17)
C4C 0.059(2) 0.0385(19) 0.0215(17) -0.0023(14) -0.0074(15) -0.0221(18)
C5C 0.057(2) 0.039(2) 0.037(2) -0.0042(17) -0.0150(17) -0.0178(18)
C6C 0.062(3) 0.041(2) 0.061(3) -0.003(2) -0.023(2) -0.011(2)
C7C 0.066(3) 0.060(3) 0.073(3) -0.001(2) -0.039(3) -0.017(2)
C8C 0.085(4) 0.062(3) 0.063(3) -0.006(2) -0.036(3) -0.034(3)
C9C 0.075(3) 0.044(2) 0.043(2) -0.0082(19) -0.020(2) -0.024(2)
C11C 0.0361(19) 0.043(2) 0.0289(18) -0.0055(15) 0.0038(14) -0.0196(16)
C12C 0.039(2) 0.045(2) 0.0325(19) -0.0078(16) 0.0019(14) -0.0223(17)
C13C 0.045(2) 0.037(2) 0.058(3) -0.0142(19) 0.0064(18) -0.0188(17)
C14C 0.042(2) 0.041(2) 0.066(3) 0.004(2) -0.0031(19) -0.0192(18)
C15C 0.056(3) 0.057(3) 0.043(2) 0.013(2) -0.0156(19) -0.029(2)
C16C 0.062(3) 0.054(2) 0.027(2) -0.0033(17) -0.0021(17) -0.031(2)
C21C 0.053(2) 0.0300(18) 0.0241(17) -0.0103(14) 0.0089(15) -0.0011(16)
C22C 0.051(2) 0.0259(16) 0.0262(18) -0.0110(14) 0.0024(15) -0.0012(15)
C23C 0.073(3) 0.041(2) 0.055(3) -0.0055(19) -0.014(2) -0.027(2)
C24C 0.078(4) 0.058(3) 0.083(4) -0.011(3) 0.005(3) -0.038(3)
C25C 0.112(5) 0.064(3) 0.053(3) -0.012(3) 0.029(3) -0.044(3)
C26C 0.112(5) 0.066(3) 0.031(2) 0.005(2) -0.004(2) -0.029(3)
C27C 0.057(3) 0.048(2) 0.037(2) 0.0003(18) -0.0074(18) -0.007(2)
S1D 0.0360(4) 0.0352(4) 0.0379(5) -0.0179(4) -0.0083(3) -0.0037(3)
O1D 0.0380(14) 0.0375(14) 0.0291(13) -0.0136(11) -0.0017(10) 0.0049(11)
O2D 0.0461(14) 0.0358(13) 0.0246(13) -0.0104(11) -0.0104(10) -0.0018(11)
O3D 0.0319(13) 0.0504(15) 0.0283(13) -0.0204(11) -0.0031(9) 0.0025(11)
N1D 0.0270(14) 0.0321(14) 0.0215(14) -0.0124(12) -0.0039(10) -0.0030(11)
C1D 0.0233(15) 0.0355(18) 0.0247(16) -0.0128(14) -0.0062(12) -0.0049(14)
C2D 0.0235(16) 0.0306(16) 0.0258(17) -0.0123(13) -0.0068(12) -0.0011(12)
C3D 0.0275(16) 0.0368(17) 0.0250(16) -0.0099(14) -0.0063(12) -0.0093(14)
C4D 0.0370(18) 0.0348(18) 0.0248(16) -0.0131(14) -0.0029(13) -0.0109(15)
C5D 0.0366(19) 0.0311(17) 0.0327(18) -0.0084(15) -0.0007(14) -0.0036(15)
C6D 0.048(2) 0.0341(19) 0.043(2) -0.0094(17) -0.0062(17) 0.0023(17)
C7D 0.075(3) 0.031(2) 0.044(2) -0.0066(18) -0.003(2) -0.006(2)
C8D 0.083(3) 0.040(2) 0.045(2) -0.0065(19) 0.013(2) -0.027(2)
C9D 0.045(2) 0.048(2) 0.040(2) -0.0137(18) 0.0059(16) -0.0208(18)
C11D 0.0355(18) 0.0274(16) 0.043(2) -0.0141(15) -0.0093(15) -0.0082(14)
C12D 0.050(2) 0.044(2) 0.053(3) -0.0188(19) 0.0049(18) -0.0214(19)
C13D 0.045(3) 0.056(3) 0.102(4) -0.035(3) 0.013(3) -0.024(2)
C14D 0.034(2) 0.053(3) 0.147(6) -0.047(3) -0.003(3) -0.014(2)
C15D 0.055(3) 0.046(2) 0.106(4) -0.020(3) -0.044(3) -0.004(2)
C16D 0.046(2) 0.040(2) 0.055(3) -0.0163(18) -0.0181(18) -0.0106(17)
C21D 0.0199(15) 0.047(2) 0.0298(17) -0.0206(15) -0.0030(12) -0.0046(14)
C22D 0.0171(14) 0.0410(18) 0.0282(17) -0.0111(14) -0.0033(12) -0.0027(13)
C23D 0.0312(18) 0.063(2) 0.0294(19) -0.0018(17) -0.0042(14) -0.0219(17)
C24D 0.044(2) 0.063(3) 0.050(3) 0.003(2) -0.0082(18) -0.031(2)
C25D 0.035(2) 0.062(3) 0.059(3) -0.021(2) 0.0005(17) -0.0263(19)
C26D 0.036(2) 0.072(3) 0.037(2) -0.021(2) -0.0004(15) -0.0256(19)
C27D 0.0341(18) 0.049(2) 0.0310(19) -0.0070(16) -0.0070(14) -0.0169(16)

loop_
_atom_type_symbol
_atom_type_description
_atom_type_scat_dispersion_real
_atom_type_scat_dispersion_imag
_atom_type_scat_source
C C 0.0181 0.0091 'International Tables Vol C Tables 4.2.6.8 and 6.1.1.4'
H H 0.0000 0.0000 'International Tables Vol C Tables 4.2.6.8 and 6.1.1.4'
N N 0.0311 0.0180 'International Tables Vol C Tables 4.2.6.8 and 6.1.1.4'
O O 0.0492 0.0322 'International Tables Vol C Tables 4.2.6.8 and 6.1.1.4'
S S 0.3331 0.5567 'International Tables Vol C Tables 4.2.6.8 and 6.1.1.4'

loop_
_geom_angle_atom_site_label_1
_geom_angle_atom_site_label_2
_geom_angle_atom_site_label_3
_geom_angle
_geom_angle_site_symmetry_1
_geom_angle_site_symmetry_3
_geom_angle_publ_flag
C11A S1A C2A 101.35(16) . . ?
C21A N1A C2A 125.5(3) . . ?
O2A C1A O1A 125.7(3) . . ?
O2A C1A C2A 122.2(3) . . ?
O1A C1A C2A 112.1(3) . . ?
N1A C2A C1A 106.1(3) . . ?
N1A C2A C3A 114.8(3) . . ?
C1A C2A C3A 113.0(3) . . ?
N1A C2A S1A 111.8(2) . . ?
C1A C2A S1A 106.2(2) . . ?
C3A C2A S1A 104.7(2) . . ?
C4A C3A C2A 112.2(3) . . ?
C9A C4A C5A 117.3(4) . . ?
C9A C4A C3A 123.1(3) . . ?
C5A C4A C3A 119.6(3) . . ?
C6A C5A C4A 121.2(4) . . ?
C7A C6A C5A 120.4(4) . . ?
C8A C7A C6A 120.0(4) . . ?
C7A C8A C9A 120.1(4) . . ?
C4A C9A C8A 121.0(4) . . ?
C12A C11A C16A 119.2(4) . . ?
C12A C11A S1A 120.4(3) . . ?
C16A C11A S1A 120.4(3) . . ?
C11A C12A C13A 120.4(4) . . ?
C14A C13A C12A 120.0(4) . . ?
C13A C14A C15A 119.7(4) . . ?
C14A C15A C16A 120.7(4) . . ?
C15A C16A C11A 120.0(4) . . ?
O3A C21A N1A 122.0(3) . . ?
O3A C21A C22A 121.6(3) . . ?
N1A C21A C22A 116.3(3) . . ?
C27A C22A C23A 119.7(4) . . ?
C27A C22A C21A 123.1(3) . . ?
C23A C22A C21A 117.1(3) . . ?
C24A C23A C22A 120.0(5) . . ?
C25A C24A C23A 120.1(5) . . ?
C26A C25A C24A 120.7(5) . . ?
C25A C26A C27A 119.4(5) . . ?
C22A C27A C26A 120.1(5) . . ?
C2B S1BX C11B 100.76(18) . . ?
C11B C21Y C2B 117.1(10) . . ?
C3B N1B C2B 126.0(3) . . ?
O1B C1B O2B 125.9(3) . . ?
O1B C1B C2B 122.6(3) . . ?
O2B C1B C2B 111.5(3) . . ?
N1B C2B C1B 106.0(3) . . ?
N1B C2B C21X 109.3(7) . . ?
C1B C2B C21X 109.8(8) . . ?
N1B C2B C21Y 107.4(6) . . ?
C1B C2B C21Y 108.2(7) . . ?
N1B C2B S1BY 115.6(3) . . ?
C1B C2B S1BY 113.6(3) . . ?
C21Y C2B S1BY 105.8(5) . . ?
N1B C2B S1BX 118.5(3) . . ?
C1B C2B S1BX 108.2(2) . . ?
C21X C2B S1BX 104.8(6) . . ?
O3B C3B N1B 121.1(3) . . ?
O3B C3B C4B 122.3(3) . . ?
N1B C3B C4B 116.6(3) . . ?
C9B C4B C5B 119.1(3) . . ?
C9B C4B C3B 120.0(3) . . ?
C5B C4B C3B 120.9(3) . . ?
C6B C5B C4B 120.5(4) . . ?
C5B C6B C7B 119.9(4) . . ?
C8B C7B C6B 119.7(4) . . ?
C9B C8B C7B 120.4(4) . . ?
C8B C9B C4B 120.4(4) . . ?
C16B C11B C12B 119.4(4) . . ?
C16B C11B C21Y 114.1(8) . . ?
C12B C11B C21Y 126.5(8) . . ?
C16B C11B S1BX 119.1(3) . . ?
C12B C11B S1BX 120.8(3) . . ?
C13B C12B C11B 120.7(4) . . ?
C14B C13B C12B 119.5(4) . . ?
C13B C14B C15B 120.1(4) . . ?
C14B C15B C16B 120.1(4) . . ?
C11B C16B C15B 120.2(4) . . ?
C22B C21X C2B 114.6(9) . . ?
C22B S1BY C2B 97.5(2) . . ?
C27B C22B C23B 119.0(4) . . ?
C27B C22B C21X 119.5(9) . . ?
C23B C22B C21X 121.4(9) . . ?
C27B C22B S1BY 123.7(4) . . ?
C23B C22B S1BY 117.3(3) . . ?
C24B C23B C22B 119.6(4) . . ?
C25B C24B C23B 119.9(4) . . ?
C26B C25B C24B 120.7(4) . . ?
C25B C26B C27B 120.0(4) . . ?
C26B C27B C22B 120.8(4) . . ?
C11C S1C C2C 100.22(15) . . ?
C3C N1C C2C 125.1(3) . . ?
O2C C1C O1C 125.1(3) . . ?
O2C C1C C2C 122.7(3) . . ?
O1C C1C C2C 112.2(3) . . ?
N1C C2C C1C 105.6(2) . . ?
N1C C2C C21C 114.0(3) . . ?
C1C C2C C21C 109.5(3) . . ?
N1C C2C S1C 111.5(2) . . ?
C1C C2C S1C 110.2(2) . . ?
C21C C2C S1C 106.1(2) . . ?
O3C C3C N1C 121.3(4) . . ?
O3C C3C C4C 122.0(3) . . ?
N1C C3C C4C 116.7(3) . . ?
C9C C4C C5C 119.5(4) . . ?
C9C C4C C3C 117.3(3) . . ?
C5C C4C C3C 123.1(3) . . ?
C6C C5C C4C 119.9(4) . . ?
C7C C6C C5C 119.6(4) . . ?
C6C C7C C8C 120.5(4) . . ?
C9C C8C C7C 120.0(4) . . ?
C8C C9C C4C 120.3(4) . . ?
C12C C11C C16C 119.6(4) . . ?
C12C C11C S1C 120.3(3) . . ?
C16C C11C S1C 120.1(3) . . ?
C11C C12C C13C 119.8(4) . . ?
C14C C13C C12C 121.0(4) . . ?
C13C C14C C15C 119.4(4) . . ?
C14C C15C C16C 120.9(4) . . ?
C11C C16C C15C 119.3(4) . . ?
C22C C21C C2C 112.6(3) . . ?
C23C C22C C27C 118.5(4) . . ?
C23C C22C C21C 122.2(4) . . ?
C27C C22C C21C 119.2(4) . . ?
C22C C23C C24C 120.9(5) . . ?
C25C C24C C23C 119.6(5) . . ?
C26C C25C C24C 120.0(5) . . ?
C25C C26C C27C 120.6(5) . . ?
C26C C27C C22C 120.3(5) . . ?
C11D S1D C2D 100.60(15) . . ?
C3D N1D C2D 127.1(3) . . ?
O1D C1D O2D 125.7(3) . . ?
O1D C1D C2D 121.6(3) . . ?
O2D C1D C2D 112.7(3) . . ?
N1D C2D C1D 105.2(2) . . ?
N1D C2D C21D 114.3(3) . . ?
C1D C2D C21D 109.6(2) . . ?
N1D C2D S1D 113.0(2) . . ?
C1D C2D S1D 110.8(2) . . ?
C21D C2D S1D 104.1(2) . . ?
O3D C3D N1D 122.8(3) . . ?
O3D C3D C4D 121.2(3) . . ?
N1D C3D C4D 115.9(3) . . ?
C5D C4D C9D 119.6(3) . . ?
C5D C4D C3D 121.3(3) . . ?
C9D C4D C3D 119.0(3) . . ?
C6D C5D C4D 120.2(3) . . ?
C7D C6D C5D 119.9(4) . . ?
C8D C7D C6D 120.3(4) . . ?
C7D C8D C9D 120.4(4) . . ?
C8D C9D C4D 119.6(4) . . ?
C16D C11D C12D 120.5(4) . . ?
C16D C11D S1D 119.7(3) . . ?
C12D C11D S1D 119.8(3) . . ?
C13D C12D C11D 119.7(4) . . ?
C14D C13D C12D 120.3(5) . . ?
C13D C14D C15D 120.6(4) . . ?
C14D C15D C16D 120.0(5) . . ?
C11D C16D C15D 118.9(5) . . ?
C22D C21D C2D 111.1(3) . . ?
C23D C22D C27D 118.1(3) . . ?
C23D C22D C21D 121.8(3) . . ?
C27D C22D C21D 120.1(3) . . ?
C24D C23D C22D 121.3(4) . . ?
C23D C24D C25D 120.3(4) . . ?
C26D C25D C24D 119.4(4) . . ?
C25D C26D C27D 120.3(4) . . ?
C26D C27D C22D 120.6(4) . . ?

loop_
_geom_bond_atom_site_label_1
_geom_bond_atom_site_label_2
_geom_bond_distance
_geom_bond_site_symmetry_2
_geom_bond_publ_flag
S1A C11A 1.769(4) . ?
S1A C2A 1.854(3) . ?
O1A C1A 1.313(5) . ?
O2A C1A 1.205(4) . ?
O3A C21A 1.238(4) . ?
N1A C21A 1.345(4) . ?
N1A C2A 1.449(4) . ?
C1A C2A 1.530(4) . ?
C2A C3A 1.569(5) . ?
C3A C4A 1.521(5) . ?
C4A C9A 1.391(5) . ?
C4A C5A 1.397(5) . ?
C5A C6A 1.377(6) . ?
C6A C7A 1.369(7) . ?
C7A C8A 1.368(7) . ?
C8A C9A 1.391(6) . ?
C11A C12A 1.386(6) . ?
C11A C16A 1.388(5) . ?
C12A C13A 1.389(7) . ?
C13A C14A 1.379(7) . ?
C14A C15A 1.379(7) . ?
C15A C16A 1.381(6) . ?
C21A C22A 1.490(5) . ?
C22A C27A 1.379(6) . ?
C22A C23A 1.397(6) . ?
C23A C24A 1.382(6) . ?
C24A C25A 1.380(8) . ?
C25A C26A 1.376(8) . ?
C26A C27A 1.404(6) . ?
S1BX C2B 1.768(4) . ?
S1BX C11B 1.773(4) . ?
C21Y C11B 1.486(17) . ?
C21Y C2B 1.709(18) . ?
O1B C1B 1.198(4) . ?
O2B C1B 1.311(4) . ?
O3B C3B 1.242(4) . ?
N1B C3B 1.346(4) . ?
N1B C2B 1.445(4) . ?
C1B C2B 1.540(4) . ?
C2B C21X 1.618(19) . ?
C2B S1BY 1.750(6) . ?
C3B C4B 1.483(5) . ?
C4B C9B 1.389(5) . ?
C4B C5B 1.392(5) . ?
C5B C6B 1.379(5) . ?
C6B C7B 1.388(6) . ?
C7B C8B 1.383(6) . ?
C8B C9B 1.373(6) . ?
C11B C16B 1.368(5) . ?
C11B C12B 1.387(5) . ?
C12B C13B 1.384(6) . ?
C13B C14B 1.374(6) . ?
C14B C15B 1.378(7) . ?
C15B C16B 1.389(7) . ?
C21X C22B 1.506(17) . ?
S1BY C22B 1.749(6) . ?
C22B C27B 1.390(5) . ?
C22B C23B 1.396(5) . ?
C23B C24B 1.395(6) . ?
C24B C25B 1.380(8) . ?
C25B C26B 1.369(7) . ?
C26B C27B 1.377(6) . ?
S1C C11C 1.775(4) . ?
S1C C2C 1.855(4) . ?
O1C C1C 1.306(4) . ?
O2C C1C 1.205(4) . ?
O3C C3C 1.229(4) . ?
N1C C3C 1.348(4) . ?
N1C C2C 1.446(5) . ?
C1C C2C 1.532(4) . ?
C2C C21C 1.561(5) . ?
C3C C4C 1.479(6) . ?
C4C C9C 1.390(5) . ?
C4C C5C 1.396(5) . ?
C5C C6C 1.389(6) . ?
C6C C7C 1.379(7) . ?
C7C C8C 1.387(7) . ?
C8C C9C 1.370(7) . ?
C11C C12C 1.384(5) . ?
C11C C16C 1.393(5) . ?
C12C C13C 1.391(6) . ?
C13C C14C 1.368(6) . ?
C14C C15C 1.376(7) . ?
C15C C16C 1.396(6) . ?
C21C C22C 1.511(5) . ?
C22C C23C 1.378(6) . ?
C22C C27C 1.383(6) . ?
C23C C24C 1.389(7) . ?
C24C C25C 1.368(8) . ?
C25C C26C 1.367(9) . ?
C26C C27C 1.377(7) . ?
S1D C11D 1.772(4) . ?
S1D C2D 1.840(3) . ?
O1D C1D 1.205(4) . ?
O2D C1D 1.309(4) . ?
O3D C3D 1.238(4) . ?
N1D C3D 1.344(4) . ?
N1D C2D 1.441(4) . ?
C1D C2D 1.540(4) . ?
C2D C21D 1.575(4) . ?
C3D C4D 1.486(5) . ?
C4D C5D 1.385(5) . ?
C4D C9D 1.391(5) . ?
C5D C6D 1.384(5) . ?
C6D C7D 1.377(6) . ?
C7D C8D 1.368(7) . ?
C8D C9D 1.389(6) . ?
C11D C16D 1.378(5) . ?
C11D C12D 1.392(5) . ?
C12D C13D 1.383(6) . ?
C13D C14D 1.355(8) . ?
C14D C15D 1.387(9) . ?
C15D C16D 1.398(6) . ?
C21D C22D 1.531(5) . ?
C22D C23D 1.386(5) . ?
C22D C27D 1.390(5) . ?
C23D C24D 1.376(6) . ?
C24D C25D 1.380(6) . ?
C25D C26D 1.377(6) . ?
C26D C27D 1.389(5) . ?

loop_
_geom_torsion_atom_site_label_1
_geom_torsion_atom_site_label_2
_geom_torsion_atom_site_label_3
_geom_torsion_atom_site_label_4
_geom_torsion
_geom_torsion_site_symmetry_1
_geom_torsion_site_symmetry_2
_geom_torsion_site_symmetry_3
_geom_torsion_site_symmetry_4
_geom_torsion_publ_flag
C21A N1A C2A C1A -177.1(3) . . . . ?
C21A N1A C2A C3A 57.3(4) . . . . ?
C21A N1A C2A S1A -61.7(4) . . . . ?
O2A C1A C2A N1A 12.9(4) . . . . ?
O1A C1A C2A N1A -168.7(3) . . . . ?
O2A C1A C2A C3A 139.5(3) . . . . ?
O1A C1A C2A C3A -42.1(4) . . . . ?
O2A C1A C2A S1A -106.2(3) . . . . ?
O1A C1A C2A S1A 72.2(3) . . . . ?
C11A S1A C2A N1A -59.0(3) . . . . ?
C11A S1A C2A C1A 56.3(3) . . . . ?
C11A S1A C2A C3A 176.2(2) . . . . ?
N1A C2A C3A C4A 50.3(4) . . . . ?
C1A C2A C3A C4A -71.6(4) . . . . ?
S1A C2A C3A C4A 173.2(2) . . . . ?
C2A C3A C4A C9A 70.3(4) . . . . ?
C2A C3A C4A C5A -111.4(4) . . . . ?
C9A C4A C5A C6A 0.7(6) . . . . ?
C3A C4A C5A C6A -177.8(4) . . . . ?
C4A C5A C6A C7A -1.6(7) . . . . ?
C5A C6A C7A C8A 1.1(7) . . . . ?
C6A C7A C8A C9A 0.3(7) . . . . ?
C5A C4A C9A C8A 0.8(6) . . . . ?
C3A C4A C9A C8A 179.2(4) . . . . ?
C7A C8A C9A C4A -1.3(7) . . . . ?
C2A S1A C11A C12A 85.5(3) . . . . ?
C2A S1A C11A C16A -96.1(3) . . . . ?
C16A C11A C12A C13A 1.6(6) . . . . ?
S1A C11A C12A C13A 180.0(3) . . . . ?
C11A C12A C13A C14A -2.1(7) . . . . ?
C12A C13A C14A C15A 1.3(8) . . . . ?
C13A C14A C15A C16A -0.1(7) . . . . ?
C14A C15A C16A C11A -0.4(6) . . . . ?
C12A C11A C16A C15A -0.4(6) . . . . ?
S1A C11A C16A C15A -178.8(3) . . . . ?
C2A N1A C21A O3A -10.0(5) . . . . ?
C2A N1A C21A C22A 166.5(3) . . . . ?
O3A C21A C22A C27A -146.2(4) . . . . ?
N1A C21A C22A C27A 37.2(5) . . . . ?
O3A C21A C22A C23A 36.3(5) . . . . ?
N1A C21A C22A C23A -140.3(3) . . . . ?
C27A C22A C23A C24A -2.5(6) . . . . ?
C21A C22A C23A C24A 175.1(4) . . . . ?
C22A C23A C24A C25A 1.8(7) . . . . ?
C23A C24A C25A C26A 0.7(8) . . . . ?
C24A C25A C26A C27A -2.4(8) . . . . ?
C23A C22A C27A C26A 0.8(6) . . . . ?
C21A C22A C27A C26A -176.7(4) . . . . ?
C25A C26A C27A C22A 1.6(8) . . . . ?
C3B N1B C2B C1B 177.4(3) . . . . ?
C3B N1B C2B C21X 59.1(8) . . . . ?
C3B N1B C2B C21Y -67.2(7) . . . . ?
C3B N1B C2B S1BY 50.6(5) . . . . ?
C3B N1B C2B S1BX -60.9(4) . . . . ?
O1B C1B C2B N1B 7.0(5) . . . . ?
O2B C1B C2B N1B -175.0(3) . . . . ?
O1B C1B C2B C21X 125.0(7) . . . . ?
O2B C1B C2B C21X -57.0(7) . . . . ?
O1B C1B C2B C21Y -107.9(6) . . . . ?
O2B C1B C2B C21Y 70.2(6) . . . . ?
O1B C1B C2B S1BY 135.0(4) . . . . ?
O2B C1B C2B S1BY -47.0(4) . . . . ?
O1B C1B C2B S1BX -121.1(3) . . . . ?
O2B C1B C2B S1BX 56.9(4) . . . . ?
C11B C21Y C2B N1B -63.6(12) . . . . ?
C11B C21Y C2B C1B 50.4(12) . . . . ?
C11B C21Y C2B S1BY 172.4(10) . . . . ?
C11B S1BX C2B N1B -56.1(3) . . . . ?
C11B S1BX C2B C1B 64.5(3) . . . . ?
C11B S1BX C2B C21X -178.4(9) . . . . ?
C2B N1B C3B O3B 16.8(5) . . . . ?
C2B N1B C3B C4B -162.9(3) . . . . ?
O3B C3B C4B C9B 36.6(5) . . . . ?
N1B C3B C4B C9B -143.7(3) . . . . ?
O3B C3B C4B C5B -141.3(4) . . . . ?
N1B C3B C4B C5B 38.4(5) . . . . ?
C9B C4B C5B C6B 1.7(5) . . . . ?
C3B C4B C5B C6B 179.6(3) . . . . ?
C4B C5B C6B C7B 0.1(6) . . . . ?
C5B C6B C7B C8B -0.9(7) . . . . ?
C6B C7B C8B C9B -0.2(7) . . . . ?
C7B C8B C9B C4B 2.0(6) . . . . ?
C5B C4B C9B C8B -2.7(6) . . . . ?
C3B C4B C9B C8B 179.4(4) . . . . ?
C2B C21Y C11B C16B 110.9(10) . . . . ?
C2B C21Y C11B C12B -69.7(13) . . . . ?
C2B S1BX C11B C16B 105.2(3) . . . . ?
C2B S1BX C11B C12B -84.0(3) . . . . ?
C16B C11B C12B C13B -1.2(6) . . . . ?
C21Y C11B C12B C13B 179.4(9) . . . . ?
S1BX C11B C12B C13B -172.0(3) . . . . ?
C11B C12B C13B C14B 1.5(6) . . . . ?
C12B C13B C14B C15B -1.0(7) . . . . ?
C13B C14B C15B C16B 0.3(8) . . . . ?
C12B C11B C16B C15B 0.5(6) . . . . ?
C21Y C11B C16B C15B 179.9(8) . . . . ?
S1BX C11B C16B C15B 171.4(4) . . . . ?
C14B C15B C16B C11B 0.0(7) . . . . ?
N1B C2B C21X C22B 38.5(16) . . . . ?
C1B C2B C21X C22B -77.4(15) . . . . ?
S1BX C2B C21X C22B 166.5(11) . . . . ?
N1B C2B S1BY C22B 44.1(4) . . . . ?
C1B C2B S1BY C22B -78.7(4) . . . . ?
C21Y C2B S1BY C22B 162.8(7) . . . . ?
C2B C21X C22B C27B 69.4(16) . . . . ?
C2B C21X C22B C23B -106.3(12) . . . . ?
C2B S1BY C22B C27B 70.9(4) . . . . ?
C2B S1BY C22B C23B -112.1(3) . . . . ?
C27B C22B C23B C24B -0.5(5) . . . . ?
C21X C22B C23B C24B 175.2(9) . . . . ?
S1BY C22B C23B C24B -177.6(4) . . . . ?
C22B C23B C24B C25B 0.4(6) . . . . ?
C23B C24B C25B C26B -0.1(7) . . . . ?
C24B C25B C26B C27B 0.1(7) . . . . ?
C25B C26B C27B C22B -0.2(6) . . . . ?
C23B C22B C27B C26B 0.4(6) . . . . ?
C21X C22B C27B C26B -175.4(9) . . . . ?
S1BY C22B C27B C26B 177.3(4) . . . . ?
C3C N1C C2C C1C 177.5(3) . . . . ?
C3C N1C C2C C21C 57.2(4) . . . . ?
C3C N1C C2C S1C -62.8(4) . . . . ?
O2C C1C C2C N1C -0.5(4) . . . . ?
O1C C1C C2C N1C -179.2(3) . . . . ?
O2C C1C C2C C21C 122.7(4) . . . . ?
O1C C1C C2C C21C -56.0(4) . . . . ?
O2C C1C C2C S1C -121.0(3) . . . . ?
O1C C1C C2C S1C 60.4(3) . . . . ?
C11C S1C C2C N1C -39.0(3) . . . . ?
C11C S1C C2C C1C 77.9(2) . . . . ?
C11C S1C C2C C21C -163.6(3) . . . . ?
C2C N1C C3C O3C -7.8(5) . . . . ?
C2C N1C C3C C4C 175.4(3) . . . . ?
O3C C3C C4C C9C -30.6(5) . . . . ?
N1C C3C C4C C9C 146.1(4) . . . . ?
O3C C3C C4C C5C 148.6(4) . . . . ?
N1C C3C C4C C5C -34.6(5) . . . . ?
C9C C4C C5C C6C -0.9(6) . . . . ?
C3C C4C C5C C6C 179.9(4) . . . . ?
C4C C5C C6C C7C -0.1(7) . . . . ?
C5C C6C C7C C8C 0.8(8) . . . . ?
C6C C7C C8C C9C -0.4(8) . . . . ?
C7C C8C C9C C4C -0.6(8) . . . . ?
C5C C4C C9C C8C 1.3(6) . . . . ?
C3C C4C C9C C8C -179.4(4) . . . . ?
C2C S1C C11C C12C -78.2(3) . . . . ?
C2C S1C C11C C16C 100.9(3) . . . . ?
C16C C11C C12C C13C -0.3(5) . . . . ?
S1C C11C C12C C13C 178.9(3) . . . . ?
C11C C12C C13C C14C -0.4(5) . . . . ?
C12C C13C C14C C15C 0.8(6) . . . . ?
C13C C14C C15C C16C -0.6(6) . . . . ?
C12C C11C C16C C15C 0.5(5) . . . . ?
S1C C11C C16C C15C -178.7(3) . . . . ?
C14C C15C C16C C11C 0.0(6) . . . . ?
N1C C2C C21C C22C 63.2(4) . . . . ?
C1C C2C C21C C22C -54.8(4) . . . . ?
S1C C2C C21C C22C -173.7(3) . . . . ?
C2C C21C C22C C23C -75.5(4) . . . . ?
C2C C21C C22C C27C 103.9(4) . . . . ?
C27C C22C C23C C24C -1.3(6) . . . . ?
C21C C22C C23C C24C 178.1(4) . . . . ?
C22C C23C C24C C25C 1.5(8) . . . . ?
C23C C24C C25C C26C 0.2(8) . . . . ?
C24C C25C C26C C27C -2.2(9) . . . . ?
C25C C26C C27C C22C 2.4(8) . . . . ?
C23C C22C C27C C26C -0.6(6) . . . . ?
C21C C22C C27C C26C 179.9(4) . . . . ?
C3D N1D C2D C1D 177.3(3) . . . . ?
C3D N1D C2D C21D 57.1(4) . . . . ?
C3D N1D C2D S1D -61.7(4) . . . . ?
O1D C1D C2D N1D -1.5(4) . . . . ?
O2D C1D C2D N1D 179.5(3) . . . . ?
O1D C1D C2D C21D 121.9(3) . . . . ?
O2D C1D C2D C21D -57.2(4) . . . . ?
O1D C1D C2D S1D -123.9(3) . . . . ?
O2D C1D C2D S1D 57.1(3) . . . . ?
C11D S1D C2D N1D -57.9(3) . . . . ?
C11D S1D C2D C1D 59.9(2) . . . . ?
C11D S1D C2D C21D 177.6(2) . . . . ?
C2D N1D C3D O3D -3.4(5) . . . . ?
C2D N1D C3D C4D 177.2(3) . . . . ?
O3D C3D C4D C5D 137.1(3) . . . . ?
N1D C3D C4D C5D -43.5(4) . . . . ?
O3D C3D C4D C9D -39.0(5) . . . . ?
N1D C3D C4D C9D 140.4(3) . . . . ?
C9D C4D C5D C6D -0.3(5) . . . . ?
C3D C4D C5D C6D -176.4(3) . . . . ?
C4D C5D C6D C7D -0.3(6) . . . . ?
C5D C6D C7D C8D 0.7(7) . . . . ?
C6D C7D C8D C9D -0.4(7) . . . . ?
C7D C8D C9D C4D -0.2(6) . . . . ?
C5D C4D C9D C8D 0.6(5) . . . . ?
C3D C4D C9D C8D 176.8(3) . . . . ?
C2D S1D C11D C16D 93.8(3) . . . . ?
C2D S1D C11D C12D -88.6(3) . . . . ?
C16D C11D C12D C13D 0.2(6) . . . . ?
S1D C11D C12D C13D -177.4(3) . . . . ?
C11D C12D C13D C14D -0.5(6) . . . . ?
C12D C13D C14D C15D 0.4(7) . . . . ?
C13D C14D C15D C16D 0.1(7) . . . . ?
C12D C11D C16D C15D 0.3(6) . . . . ?
S1D C11D C16D C15D 177.9(3) . . . . ?
C14D C15D C16D C11D -0.4(6) . . . . ?
N1D C2D C21D C22D 59.8(3) . . . . ?
C1D C2D C21D C22D -58.0(4) . . . . ?
S1D C2D C21D C22D -176.5(2) . . . . ?
C2D C21D C22D C23D -82.2(4) . . . . ?
C2D C21D C22D C27D 98.3(4) . . . . ?
C27D C22D C23D C24D 0.5(5) . . . . ?
C21D C22D C23D C24D -179.0(3) . . . . ?
C22D C23D C24D C25D -0.2(6) . . . . ?
C23D C24D C25D C26D 0.1(6) . . . . ?
C24D C25D C26D C27D -0.4(6) . . . . ?
C25D C26D C27D C22D 0.7(6) . . . . ?
C23D C22D C27D C26D -0.8(5) . . . . ?
C21D C22D C27D C26D 178.8(3) . . . . ?
